data_1517028
loop_
_publ_author_name
'Yoo, Changho'
'Oh, Seohee'
'Kim, Jin'
'Lee, Yunho'

_publ_section_title
;
 Transmethylation of a four-coordinate nickel(i) monocarbonyl species with
 methyl iodide
;
_journal_issue 10
_journal_name_full 'Chemical Science'
_journal_page_first 3853
_journal_paper_doi 10.1039/C4SC01089B
_journal_volume 5
_journal_year 2014
_chemical_formula_moiety 'C28 H45 N Ni P2'
_chemical_formula_sum 'C28 H45 N Ni P2'
_chemical_formula_weight 516.30
_chemical_name_common (PNP)NiEt
_chemical_name_systematic
; 
 ? 
;
_space_group_IT_number 2
_symmetry_cell_setting triclinic
_symmetry_space_group_name_Hall '-P 1'
_symmetry_space_group_name_H-M 'P -1'
_atom_sites_solution_hydrogens geom
_atom_sites_solution_primary direct
_atom_sites_solution_secondary difmap
_audit_creation_method SHELXL-97
_cell_angle_alpha 79.346(4)
_cell_angle_beta 84.731(4)
_cell_angle_gamma 71.343(4)
_cell_formula_units_Z 2
_cell_length_a 10.5204(8)
_cell_length_b 11.0371(8)
_cell_length_c 12.5590(10)
_cell_measurement_reflns_used 43658
_cell_measurement_temperature 120(2)
_cell_measurement_theta_max 25.00
_cell_measurement_theta_min 1.65
_cell_volume 1357.00(18)
_computing_cell_refinement 'Bruker SMART'
_computing_data_collection 'Bruker SMART'
_computing_data_reduction 'Bruker SAINT'
_computing_molecular_graphics 'Bruker SHELXTL'
_computing_publication_material 'Bruker SHELXTL'
_computing_structure_refinement 'SHELXL-97 (Sheldrick, 1997)'
_computing_structure_solution 'SHELXS-97 (Sheldrick, 1990)'
_diffrn_ambient_temperature 120(2)
_diffrn_measured_fraction_theta_full 1.000
_diffrn_measured_fraction_theta_max 1.000
_diffrn_measurement_device_type 'CCD area detector'
_diffrn_measurement_method 'phi and omega scans'
_diffrn_radiation_monochromator graphite
_diffrn_radiation_source 'fine-focus sealed tube'
_diffrn_radiation_type MoK\a
_diffrn_radiation_wavelength 0.71073
_diffrn_reflns_av_R_equivalents 0.0694
_diffrn_reflns_av_sigmaI/netI 0.0362
_diffrn_reflns_limit_h_max 12
_diffrn_reflns_limit_h_min -12
_diffrn_reflns_limit_k_max 13
_diffrn_reflns_limit_k_min -13
_diffrn_reflns_limit_l_max 14
_diffrn_reflns_limit_l_min -14
_diffrn_reflns_number 43658
_diffrn_reflns_theta_full 25.00
_diffrn_reflns_theta_max 25.00
_diffrn_reflns_theta_min 1.65
_exptl_absorpt_coefficient_mu 0.849
_exptl_absorpt_correction_T_max 0.9750
_exptl_absorpt_correction_T_min 0.8158
_exptl_absorpt_correction_type multi-scan
_exptl_absorpt_process_details SADABS
_exptl_crystal_colour red
_exptl_crystal_density_diffrn 1.264
_exptl_crystal_density_meas ?
_exptl_crystal_density_method 'not measured'
_exptl_crystal_description platy
_exptl_crystal_F_000 556
_exptl_crystal_size_max 0.25
_exptl_crystal_size_mid 0.17
_exptl_crystal_size_min 0.03
_refine_diff_density_max 2.698
_refine_diff_density_min -0.677
_refine_diff_density_rms 0.137
_refine_ls_extinction_method none
_refine_ls_goodness_of_fit_ref 1.120
_refine_ls_hydrogen_treatment constr
_refine_ls_matrix_type full
_refine_ls_number_parameters 291
_refine_ls_number_reflns 4783
_refine_ls_number_restraints 0
_refine_ls_restrained_S_all 1.120
_refine_ls_R_factor_all 0.0688
_refine_ls_R_factor_gt 0.0635
_refine_ls_shift/su_max 0.002
_refine_ls_shift/su_mean 0.000
_refine_ls_structure_factor_coef Fsqd
_refine_ls_weighting_details 'calc w=1/[\s^2^(Fo^2^)+(0.0927P)^2^+7.1686P] where P=(Fo^2^+2Fc^2^)/3'
_refine_ls_weighting_scheme calc
_refine_ls_wR_factor_gt 0.1866
_refine_ls_wR_factor_ref 0.1913
_reflns_number_gt 4286
_reflns_number_total 4783
_reflns_threshold_expression >2sigma(I)
_cod_data_source_file c4sc01089b2.cif
_cod_data_source_block 0096a-1
_cod_depositor_comments
;
The following automatic conversions were performed:

'_symmetry_cell_setting' value 'Triclinic' changed to 'triclinic'
according to
/usr/data/users/saulius/crontab/automatic-downloads/rss-feeds/RSC/lib/dictionaries/cif_core.dic
dictionary named 'cif_core.dic' version 2.4.2 from 2011-04-26.

Automatic conversion script
Id: cif_fix_values 2281 2013-09-26 08:29:07Z andrius 

 Adding full bibliography for 1517024--1517032.cif.

The following automatic conversions were performed:

'_exptl_crystal_density_meas' value 'not measured' was changed to '?'
- the value is perceived as not measured.

Automatic conversion script
Id: cif_fix_values 3008 2015-01-20 13:52:24Z robertas 
;
_cod_original_sg_symbol_H-M P-1
_cod_database_code 1517028

loop_
_symmetry_equiv_pos_as_xyz
'x, y, z'
'-x, -y, -z'

loop_
_atom_site_label
_atom_site_type_symbol
_atom_site_fract_x
_atom_site_fract_y
_atom_site_fract_z
_atom_site_U_iso_or_equiv
_atom_site_adp_type
_atom_site_occupancy
_atom_site_symmetry_multiplicity
_atom_site_calc_flag
_atom_site_refinement_flags
Ni1 Ni 0.17392(5) 0.84558(5) 0.26574(5) 0.0135(2) Uani 1 1 d .
N1 N 0.3697(4) 0.7846(4) 0.2617(3) 0.0146(8) Uani 1 1 d .
P1 P 0.20024(11) 1.03775(10) 0.23389(9) 0.0109(3) Uani 1 1 d .
P2 P 0.19189(11) 0.64156(10) 0.28295(9) 0.0117(3) Uani 1 1 d .
C1 C -0.0224(5) 0.9054(5) 0.2840(4) 0.0207(10) Uani 1 1 d .
H1A H -0.0523 0.8316 0.3218 0.025 Uiso 1 1 calc R
H1B H -0.0479 0.9726 0.3313 0.025 Uiso 1 1 calc R
C2 C -0.0966(5) 0.9605(5) 0.1803(5) 0.0289(12) Uani 1 1 d .
H2A H -0.1935 0.9879 0.1970 0.043 Uiso 1 1 calc R
H2B H -0.0747 0.8941 0.1336 0.043 Uiso 1 1 calc R
H2C H -0.0701 1.0352 0.1430 0.043 Uiso 1 1 calc R
C3 C 0.4382(5) 0.8618(5) 0.2903(4) 0.0164(9) Uani 1 1 d .
C4 C 0.3680(4) 0.9971(4) 0.2827(4) 0.0129(9) Uani 1 1 d .
C5 C 0.4263(5) 1.0810(4) 0.3155(4) 0.0157(9) Uani 1 1 d .
H5A H 0.3770 1.1705 0.3096 0.019 Uiso 1 1 calc R
C6 C 0.5547(5) 1.0371(4) 0.3567(4) 0.0154(9) Uani 1 1 d .
C7 C 0.6226(5) 0.9049(5) 0.3644(4) 0.0173(10) Uani 1 1 d .
H7A H 0.7102 0.8723 0.3923 0.021 Uiso 1 1 calc R
C8 C 0.5674(4) 0.8188(4) 0.3328(4) 0.0171(10) Uani 1 1 d .
H8A H 0.6176 0.7295 0.3400 0.021 Uiso 1 1 calc R
C9 C 0.6157(5) 1.1282(5) 0.3940(4) 0.0213(10) Uani 1 1 d .
H9A H 0.5684 1.2177 0.3621 0.032 Uiso 1 1 calc R
H9B H 0.7108 1.1068 0.3710 0.032 Uiso 1 1 calc R
H9C H 0.6076 1.1191 0.4733 0.032 Uiso 1 1 calc R
C10 C 0.4375(5) 0.6654(4) 0.2293(4) 0.0150(9) Uani 1 1 d .
C11 C 0.3635(4) 0.5773(4) 0.2336(4) 0.0134(9) Uani 1 1 d .
C12 C 0.4201(5) 0.4595(4) 0.1948(4) 0.0174(10) Uani 1 1 d .
H12A H 0.3682 0.4024 0.1987 0.021 Uiso 1 1 calc R
C13 C 0.5500(5) 0.4245(4) 0.1511(4) 0.0182(10) Uani 1 1 d .
C14 C 0.6228(5) 0.5111(5) 0.1478(4) 0.0189(10) Uani 1 1 d .
H14A H 0.7123 0.4890 0.1186 0.023 Uiso 1 1 calc R
C15 C 0.5692(5) 0.6282(5) 0.1856(4) 0.0182(10) Uani 1 1 d .
H15A H 0.6225 0.6841 0.1818 0.022 Uiso 1 1 calc R
C16 C 0.6079(5) 0.3003(5) 0.1041(4) 0.0224(11) Uani 1 1 d .
H16A H 0.5725 0.2332 0.1459 0.034 Uiso 1 1 calc R
H16B H 0.7059 0.2714 0.1076 0.034 Uiso 1 1 calc R
H16C H 0.5827 0.3160 0.0284 0.034 Uiso 1 1 calc R
C17 C 0.3108(6) 0.9951(6) 0.0306(4) 0.0313(13) Uani 1 1 d .
H17A H 0.3181 1.0279 -0.0470 0.047 Uiso 1 1 calc R
H17B H 0.2777 0.9201 0.0406 0.047 Uiso 1 1 calc R
H17C H 0.3992 0.9691 0.0622 0.047 Uiso 1 1 calc R
C18 C 0.2126(5) 1.1021(5) 0.0869(4) 0.0204(10) Uani 1 1 d .
H18A H 0.1221 1.1223 0.0566 0.024 Uiso 1 1 calc R
C19 C 0.2523(6) 1.2263(6) 0.0628(4) 0.0327(13) Uani 1 1 d .
H19A H 0.2567 1.2545 -0.0157 0.049 Uiso 1 1 calc R
H19B H 0.3404 1.2098 0.0925 0.049 Uiso 1 1 calc R
H19C H 0.1854 1.2943 0.0963 0.049 Uiso 1 1 calc R
C20 C 0.0874(5) 1.1390(5) 0.4188(4) 0.0235(11) Uani 1 1 d .
H20A H 0.0342 1.2147 0.4511 0.035 Uiso 1 1 calc R
H20B H 0.1770 1.1052 0.4490 0.035 Uiso 1 1 calc R
H20C H 0.0430 1.0717 0.4350 0.035 Uiso 1 1 calc R
C21 C 0.0999(5) 1.1781(4) 0.2970(4) 0.0159(9) Uani 1 1 d .
H21A H 0.1503 1.2427 0.2835 0.019 Uiso 1 1 calc R
C22 C -0.0385(5) 1.2455(5) 0.2465(4) 0.0246(11) Uani 1 1 d .
H22A H -0.0874 1.3195 0.2824 0.037 Uiso 1 1 calc R
H22B H -0.0897 1.1839 0.2558 0.037 Uiso 1 1 calc R
H22C H -0.0262 1.2761 0.1690 0.037 Uiso 1 1 calc R
C23 C 0.2736(6) 0.6024(6) 0.4936(4) 0.0293(12) Uani 1 1 d .
H23A H 0.2696 0.5607 0.5693 0.044 Uiso 1 1 calc R
H23B H 0.2415 0.6968 0.4895 0.044 Uiso 1 1 calc R
H23C H 0.3665 0.5758 0.4651 0.044 Uiso 1 1 calc R
C24 C 0.1848(5) 0.5618(5) 0.4262(4) 0.0190(10) Uani 1 1 d .
H24A H 0.0902 0.5953 0.4543 0.023 Uiso 1 1 calc R
C25 C 0.2215(6) 0.4151(5) 0.4411(4) 0.0281(12) Uani 1 1 d .
H25A H 0.2150 0.3802 0.5184 0.042 Uiso 1 1 calc R
H25B H 0.3135 0.3791 0.4133 0.042 Uiso 1 1 calc R
H25C H 0.1595 0.3913 0.4014 0.042 Uiso 1 1 calc R
C26 C 0.1027(5) 0.6233(5) 0.0867(4) 0.0259(11) Uani 1 1 d .
H26A H 0.0512 0.5864 0.0479 0.039 Uiso 1 1 calc R
H26B H 0.1967 0.5978 0.0607 0.039 Uiso 1 1 calc R
H26C H 0.0654 0.7180 0.0737 0.039 Uiso 1 1 calc R
C27 C 0.0945(5) 0.5725(5) 0.2089(4) 0.0189(10) Uani 1 1 d .
H27A H 0.1374 0.4763 0.2201 0.023 Uiso 1 1 calc R
C28 C -0.0522(5) 0.5997(5) 0.2502(5) 0.0264(11) Uani 1 1 d .
H28A H -0.0989 0.5613 0.2083 0.040 Uiso 1 1 calc R
H28B H -0.0962 0.6935 0.2417 0.040 Uiso 1 1 calc R
H28C H -0.0551 0.5615 0.3270 0.040 Uiso 1 1 calc R

loop_
_atom_site_aniso_label
_atom_site_aniso_U_11
_atom_site_aniso_U_22
_atom_site_aniso_U_33
_atom_site_aniso_U_23
_atom_site_aniso_U_13
_atom_site_aniso_U_12
Ni1 0.0098(3) 0.0107(3) 0.0206(4) -0.0045(2) -0.0002(2) -0.0030(2)
N1 0.0112(18) 0.0124(19) 0.022(2) -0.0054(15) -0.0012(15) -0.0040(15)
P1 0.0099(5) 0.0080(5) 0.0149(6) -0.0028(4) -0.0011(4) -0.0020(4)
P2 0.0097(5) 0.0091(5) 0.0166(6) -0.0040(4) 0.0017(4) -0.0029(4)
C1 0.014(2) 0.017(2) 0.032(3) -0.008(2) 0.004(2) -0.0042(19)
C2 0.024(3) 0.028(3) 0.035(3) -0.008(2) -0.001(2) -0.006(2)
C3 0.014(2) 0.018(2) 0.019(2) -0.0055(18) 0.0029(18) -0.0069(19)
C4 0.010(2) 0.013(2) 0.016(2) -0.0011(17) -0.0011(17) -0.0028(17)
C5 0.018(2) 0.013(2) 0.016(2) -0.0027(18) 0.0001(18) -0.0044(18)
C6 0.016(2) 0.018(2) 0.015(2) -0.0035(18) -0.0003(17) -0.0085(19)
C7 0.012(2) 0.019(2) 0.022(2) -0.0043(19) -0.0035(18) -0.0036(18)
C8 0.012(2) 0.015(2) 0.024(2) -0.0055(19) -0.0030(18) -0.0001(18)
C9 0.019(2) 0.023(3) 0.026(3) -0.007(2) -0.002(2) -0.010(2)
C10 0.015(2) 0.015(2) 0.015(2) -0.0025(17) -0.0003(17) -0.0042(18)
C11 0.010(2) 0.012(2) 0.016(2) 0.0009(17) -0.0012(17) -0.0024(17)
C12 0.018(2) 0.016(2) 0.019(2) -0.0019(18) -0.0035(19) -0.0060(19)
C13 0.020(2) 0.015(2) 0.018(2) -0.0046(18) -0.0017(19) -0.0019(19)
C14 0.011(2) 0.019(2) 0.025(3) -0.007(2) 0.0000(19) -0.0004(19)
C15 0.015(2) 0.017(2) 0.024(2) -0.0050(19) 0.0007(19) -0.0072(19)
C16 0.018(2) 0.018(2) 0.030(3) -0.010(2) 0.004(2) -0.003(2)
C17 0.029(3) 0.041(3) 0.021(3) -0.011(2) 0.002(2) -0.005(3)
C18 0.020(2) 0.026(3) 0.014(2) -0.0017(19) -0.0009(18) -0.007(2)
C19 0.048(4) 0.033(3) 0.022(3) 0.005(2) -0.002(2) -0.025(3)
C20 0.026(3) 0.024(3) 0.022(3) -0.008(2) 0.005(2) -0.009(2)
C21 0.017(2) 0.012(2) 0.020(2) -0.0049(18) -0.0024(18) -0.0035(18)
C22 0.018(2) 0.016(2) 0.036(3) -0.003(2) -0.005(2) 0.0006(19)
C23 0.034(3) 0.033(3) 0.022(3) -0.006(2) -0.004(2) -0.010(2)
C24 0.019(2) 0.018(2) 0.017(2) -0.0046(19) 0.0039(19) -0.0030(19)
C25 0.043(3) 0.017(3) 0.021(3) 0.000(2) 0.003(2) -0.007(2)
C26 0.027(3) 0.028(3) 0.024(3) -0.009(2) -0.007(2) -0.006(2)
C27 0.016(2) 0.014(2) 0.029(3) -0.007(2) -0.0012(19) -0.0058(19)
C28 0.018(2) 0.030(3) 0.038(3) -0.013(2) 0.002(2) -0.013(2)

loop_
_atom_type_symbol
_atom_type_description
_atom_type_scat_dispersion_real
_atom_type_scat_dispersion_imag
_atom_type_scat_source
C C 0.0033 0.0016 'International Tables Vol C Tables 4.2.6.8 and 6.1.1.4'
H H 0.0000 0.0000 'International Tables Vol C Tables 4.2.6.8 and 6.1.1.4'
N N 0.0061 0.0033 'International Tables Vol C Tables 4.2.6.8 and 6.1.1.4'
P P 0.1023 0.0942 'International Tables Vol C Tables 4.2.6.8 and 6.1.1.4'
Ni Ni 0.3393 1.1124 'International Tables Vol C Tables 4.2.6.8 and 6.1.1.4'

loop_
_geom_angle_atom_site_label_1
_geom_angle_atom_site_label_2
_geom_angle_atom_site_label_3
_geom_angle
N1 Ni1 C1 174.86(19)
N1 Ni1 P2 84.53(11)
C1 Ni1 P2 95.48(15)
N1 Ni1 P1 83.88(11)
C1 Ni1 P1 96.47(15)
P2 Ni1 P1 167.58(5)
C3 N1 C10 121.6(4)
C3 N1 Ni1 119.0(3)
C10 N1 Ni1 119.4(3)
C4 P1 C21 105.1(2)
C4 P1 C18 105.4(2)
C21 P1 C18 105.4(2)
C4 P1 Ni1 99.81(15)
C21 P1 Ni1 125.72(16)
C18 P1 Ni1 113.25(16)
C11 P2 C27 104.3(2)
C11 P2 C24 106.4(2)
C27 P2 C24 104.9(2)
C11 P2 Ni1 100.48(15)
C27 P2 Ni1 125.49(16)
C24 P2 Ni1 113.45(15)
C2 C1 Ni1 115.0(4)
N1 C3 C8 126.4(4)
N1 C3 C4 117.1(4)
C8 C3 C4 116.4(4)
C5 C4 C3 121.0(4)
C5 C4 P1 127.1(3)
C3 C4 P1 111.8(3)
C6 C5 C4 121.9(4)
C7 C6 C5 116.9(4)
C7 C6 C9 121.6(4)
C5 C6 C9 121.5(4)
C8 C7 C6 122.7(4)
C7 C8 C3 121.1(4)
N1 C10 C15 126.0(4)
N1 C10 C11 117.0(4)
C15 C10 C11 116.8(4)
C12 C11 C10 121.0(4)
C12 C11 P2 126.5(3)
C10 C11 P2 112.3(3)
C13 C12 C11 121.5(4)
C12 C13 C14 117.2(4)
C12 C13 C16 121.2(4)
C14 C13 C16 121.5(4)
C15 C14 C13 122.4(4)
C14 C15 C10 121.0(4)
C19 C18 C17 111.2(4)
C19 C18 P1 114.0(3)
C17 C18 P1 108.7(3)
C20 C21 C22 111.8(4)
C20 C21 P1 110.5(3)
C22 C21 P1 112.7(3)
C25 C24 C23 110.8(4)
C25 C24 P2 114.2(3)
C23 C24 P2 109.4(3)
C28 C27 C26 110.8(4)
C28 C27 P2 112.9(3)
C26 C27 P2 109.8(3)

loop_
_geom_bond_atom_site_label_1
_geom_bond_atom_site_label_2
_geom_bond_distance
Ni1 N1 1.950(4)
Ni1 C1 1.963(5)
Ni1 P2 2.1698(12)
Ni1 P1 2.1857(12)
N1 C3 1.389(6)
N1 C10 1.396(6)
P1 C4 1.812(4)
P1 C21 1.843(5)
P1 C18 1.859(5)
P2 C11 1.813(4)
P2 C27 1.853(5)
P2 C24 1.857(5)
C1 C2 1.504(8)
C3 C8 1.408(6)
C3 C4 1.428(6)
C4 C5 1.397(6)
C5 C6 1.395(7)
C6 C7 1.394(7)
C6 C9 1.511(6)
C7 C8 1.390(7)
C10 C15 1.403(7)
C10 C11 1.419(6)
C11 C12 1.402(6)
C12 C13 1.386(7)
C13 C14 1.395(7)
C13 C16 1.516(6)
C14 C15 1.388(7)
C17 C18 1.535(7)
C18 C19 1.528(7)
C20 C21 1.516(7)
C21 C22 1.542(6)
C23 C24 1.532(7)
C24 C25 1.519(7)
C26 C27 1.538(7)
C27 C28 1.535(7)
